data_2016633
loop_
_publ_author_name
'Janczak, Jan'
'Perp\'etuo, Genivaldo Julio'

_publ_section_title
;
 Hydrogen-bonded networks in crystals of
 1-(diaminomethylene)thiouron-1-ium perchlorate, hydrogen sulfate,
 dihydrogen phosphate and dihydrogen arsenate
;
_journal_coeditor_code GA3088
_journal_issue 6
_journal_name_full 'Acta Crystallographica Section C'
_journal_page_first o330
_journal_page_last o334
_journal_paper_doi 10.1107/S0108270108013504
_journal_volume 64
_journal_year 2008
_chemical_formula_iupac 'C2 H7 N4 S +, Cl O4 -'
_chemical_formula_moiety 'C2 H7 N4 S +, Cl O4 -'
_chemical_formula_sum 'C2 H7 Cl N4 O4 S'
_chemical_formula_weight 218.63
_chemical_name_systematic
;
1-(diaminomethylene)thiouron-1-ium perchlorate
;
_space_group_IT_number 2
_symmetry_cell_setting triclinic
_symmetry_space_group_name_Hall '-P 1'
_symmetry_space_group_name_H-M 'P -1'
_atom_sites_solution_hydrogens difmap
_atom_sites_solution_primary direct
_atom_sites_solution_secondary difmap
_audit_creation_method SHELXL-97
_cell_angle_alpha 109.15(2)
_cell_angle_beta 91.441(10)
_cell_angle_gamma 104.639(11)
_cell_formula_units_Z 2
_cell_length_a 5.8011(9)
_cell_length_b 8.4511(14)
_cell_length_c 9.430(2)
_cell_measurement_reflns_used 1038
_cell_measurement_temperature 295(2)
_cell_measurement_theta_max 29.49
_cell_measurement_theta_min 3.66
_cell_volume 419.59(14)
_computing_cell_refinement
;
CrysAlis CCD (Oxford Diffraction Poland, 2005)
;
_computing_data_collection
;
CrysAlis CCD (Oxford Diffraction Poland, 2005)
;
_computing_data_reduction
;
CrysAlis Red (Oxford Diffraction Poland, 2005)
;
_computing_molecular_graphics
;
DIAMOND (Brandenburg & Putz, 2006)
;
_computing_publication_material 'SHELXL97 (Sheldrick, 2008)'
_computing_structure_refinement 'SHELXL97 (Sheldrick, 2008)'
_computing_structure_solution 'SHELXS97 (Sheldrick, 2008)'
_diffrn_ambient_temperature 295(2)
_diffrn_detector_area_resol_mean '1024x1024 with blocks 2x2'
_diffrn_measured_fraction_theta_full 0.996
_diffrn_measured_fraction_theta_max 0.938
_diffrn_measurement_device_type 'Kuma KM-4 diffractometer with CCD area detector'
_diffrn_measurement_method \w-scan
_diffrn_radiation_monochromator graphite
_diffrn_radiation_source 'fine-focus sealed tube'
_diffrn_radiation_type MoK\a
_diffrn_radiation_wavelength 0.71073
_diffrn_reflns_av_R_equivalents 0.0162
_diffrn_reflns_av_sigmaI/netI 0.0285
_diffrn_reflns_limit_h_max 8
_diffrn_reflns_limit_h_min -6
_diffrn_reflns_limit_k_max 11
_diffrn_reflns_limit_k_min -11
_diffrn_reflns_limit_l_max 12
_diffrn_reflns_limit_l_min -12
_diffrn_reflns_number 5108
_diffrn_reflns_theta_full 28.00
_diffrn_reflns_theta_max 29.49
_diffrn_reflns_theta_min 3.66
_exptl_absorpt_coefficient_mu 0.689
_exptl_absorpt_correction_T_max 0.9097
_exptl_absorpt_correction_T_min 0.7846
_exptl_absorpt_correction_type analytical
_exptl_absorpt_process_details
;
(face-indexed; SHELXTL; Sheldrick, 2008)
;
_exptl_crystal_colour colourless
_exptl_crystal_density_diffrn 1.731
_exptl_crystal_density_meas 1.73
_exptl_crystal_density_method flotation
_exptl_crystal_description paralellepiped
_exptl_crystal_F_000 224
_exptl_crystal_size_max 0.37
_exptl_crystal_size_mid 0.22
_exptl_crystal_size_min 0.14
_refine_diff_density_max 0.287
_refine_diff_density_min -0.348
_refine_ls_extinction_coef 0.017(5)
_refine_ls_extinction_method SHELXL97
_refine_ls_goodness_of_fit_ref 1.001
_refine_ls_hydrogen_treatment refall
_refine_ls_matrix_type full
_refine_ls_number_parameters 137
_refine_ls_number_reflns 2110
_refine_ls_number_restraints 0
_refine_ls_restrained_S_all 1.001
_refine_ls_R_factor_all 0.0517
_refine_ls_R_factor_gt 0.0358
_refine_ls_shift/su_max 0.000
_refine_ls_shift/su_mean 0.000
_refine_ls_structure_factor_coef Fsqd
_refine_ls_weighting_details 'calc w=1/[\s^2^(Fo^2^)+(0.0576P)^2^] where P=(Fo^2^+2Fc^2^)/3'
_refine_ls_weighting_scheme calc
_refine_ls_wR_factor_gt 0.0895
_refine_ls_wR_factor_ref 0.0967
_reflns_number_gt 1516
_reflns_number_total 2110
_reflns_threshold_expression I>2\s(I)
_cod_data_source_file ga3088.cif
_cod_data_source_block Ia
_cod_original_cell_volume 419.59(15)
_cod_database_code 2016633
_cod_database_fobs_code 2016633

loop_
_symmetry_equiv_pos_as_xyz
'x, y, z'
'-x, -y, -z'

loop_
_atom_site_type_symbol
_atom_site_label
_atom_site_fract_x
_atom_site_fract_y
_atom_site_fract_z
_atom_site_U_iso_or_equiv
_atom_site_adp_type
_atom_site_calc_flag
_atom_site_occupancy
Cl Cl1 0.33875(8) 0.76951(6) 0.65728(5) 0.03919(17) Uani d 1
O O1 0.2814(4) 0.5916(2) 0.5601(2) 0.0906(7) Uani d 1
O O2 0.1475(4) 0.7940(3) 0.7455(2) 0.0895(7) Uani d 1
O O3 0.5514(3) 0.8099(2) 0.7523(2) 0.0810(6) Uani d 1
O O4 0.3649(3) 0.88027(19) 0.56864(17) 0.0528(4) Uani d 1
S S1 0.65094(9) 0.28351(7) 0.92477(6) 0.04618(19) Uani d 1
C C1 0.7894(3) 0.4101(2) 0.8318(2) 0.0330(4) Uani d 1
N N1 0.9665(3) 0.3752(2) 0.73814(18) 0.0350(4) Uani d 1
H H1 1.018(4) 0.448(3) 0.701(2) 0.042(6) Uiso d 1
N N2 0.7399(4) 0.5550(2) 0.8389(2) 0.0490(5) Uani d 1
H H21 0.812(4) 0.611(3) 0.795(3) 0.053(7) Uiso d 1
H H22 0.644(4) 0.590(3) 0.892(3) 0.054(7) Uiso d 1
C C2 1.0630(3) 0.2376(2) 0.7004(2) 0.0359(4) Uani d 1
N N3 1.2312(3) 0.2417(3) 0.6086(2) 0.0496(5) Uani d 1
H H31 1.298(4) 0.160(3) 0.587(3) 0.053(7) Uiso d 1
H H32 1.267(4) 0.320(4) 0.580(3) 0.058(8) Uiso d 1
N N4 0.9943(4) 0.1105(2) 0.7496(3) 0.0535(5) Uani d 1
H H42 1.064(4) 0.029(3) 0.724(3) 0.062(7) Uiso d 1
H H41 0.886(6) 0.113(4) 0.816(3) 0.096(10) Uiso d 1

loop_
_atom_site_aniso_label
_atom_site_aniso_U_11
_atom_site_aniso_U_22
_atom_site_aniso_U_33
_atom_site_aniso_U_12
_atom_site_aniso_U_13
_atom_site_aniso_U_23
Cl1 0.0538(3) 0.0521(3) 0.0679(3) 0.0150(2) 0.0159(2) 0.0267(2)
O1 0.0967(19) 0.0368(9) 0.0737(13) 0.0236(11) -0.0041(13) 0.0183(9)
O2 0.0716(13) 0.0936(16) 0.0998(17) 0.0381(12) 0.0450(12) 0.0584(14)
O3 0.0564(11) 0.0649(12) 0.0737(16) 0.0097(9) -0.0192(11) 0.0292(12)
O4 0.0671(10) 0.0462(8) 0.0617(9) 0.0211(7) 0.0230(8) 0.0358(8)
S1 0.0521(3) 0.0442(3) 0.0549(3) 0.0201(3) 0.0258(3) 0.0280(3)
C1 0.0312(9) 0.0305(9) 0.0347(9) 0.0065(7) 0.0046(7) 0.0102(7)
N1 0.0398(9) 0.0295(8) 0.0404(8) 0.0113(7) 0.0157(7) 0.0169(7)
N2 0.0569(12) 0.0432(10) 0.0658(12) 0.0292(9) 0.0337(10) 0.0306(10)
C2 0.0318(9) 0.0312(9) 0.0399(10) 0.0100(8) 0.0038(8) 0.0060(8)
N3 0.0484(11) 0.0505(11) 0.0560(11) 0.0240(9) 0.0236(9) 0.0181(10)
N4 0.0514(11) 0.0412(10) 0.0840(15) 0.0261(9) 0.0268(11) 0.0320(10)

loop_
_atom_type_symbol
_atom_type_description
_atom_type_scat_dispersion_real
_atom_type_scat_dispersion_imag
_atom_type_scat_source
C C 0.0033 0.0016 'International Tables Vol C Tables 4.2.6.8 and 6.1.1.4'
H H 0.0000 0.0000 'International Tables Vol C Tables 4.2.6.8 and 6.1.1.4'
N N 0.0061 0.0033 'International Tables Vol C Tables 4.2.6.8 and 6.1.1.4'
O O 0.0106 0.0060 'International Tables Vol C Tables 4.2.6.8 and 6.1.1.4'
S S 0.1246 0.1234 'International Tables Vol C Tables 4.2.6.8 and 6.1.1.4'
Cl Cl 0.1484 0.1585 'International Tables Vol C Tables 4.2.6.8 and 6.1.1.4'

loop_
_geom_angle_atom_site_label_1
_geom_angle_atom_site_label_2
_geom_angle_atom_site_label_3
_geom_angle
O3 Cl1 O2 109.83(14)
O3 Cl1 O1 109.43(13)
O2 Cl1 O1 108.83(14)
O3 Cl1 O4 110.59(10)
O2 Cl1 O4 108.40(10)
O4 Cl1 O4 109.73(10)
N2 C1 N1 112.58(18)
N2 C1 S1 122.50(16)
N1 C1 S1 124.92(14)
C2 N1 C1 130.08(17)
C2 N1 H1 115.6(14)
C1 N1 H1 114.3(14)
C1 N2 H21 118.6(18)
C1 N2 H22 121.4(17)
H21 N2 H22 120(2)
N4 C2 N3 121.6(2)
N4 C2 N1 122.37(18)
N3 C2 N1 116.0(2)
C2 N3 H31 117.5(16)
C2 N3 H32 119(2)
H31 N3 H32 123(2)
C2 N4 H42 118.5(17)
C2 N4 H41 120(2)
H42 N4 H41 121(3)

loop_
_geom_bond_atom_site_label_1
_geom_bond_atom_site_label_2
_geom_bond_distance
Cl1 O3 1.4044(17)
Cl1 O2 1.4198(17)
Cl1 O1 1.4283(18)
Cl1 O4 1.4304(14)
S1 C1 1.6656(19)
C1 N2 1.308(2)
C1 N1 1.396(2)
N1 C2 1.364(2)
N1 H1 0.81(2)
N2 H21 0.78(3)
N2 H22 0.81(3)
C2 N4 1.283(3)
C2 N3 1.322(3)
N3 H31 0.85(2)
N3 H32 0.78(3)
N4 H42 0.86(3)
N4 H41 0.90(3)

loop_
_geom_hbond_atom_site_label_D
_geom_hbond_atom_site_label_H
_geom_hbond_atom_site_label_A
_geom_hbond_site_symmetry_A
_geom_hbond_distance_DH
_geom_hbond_distance_HA
_geom_hbond_distance_DA
_geom_hbond_angle_DHA
_geom_hbond_publ_flag
N1 H1 O1 1_655 0.81(2) 2.40(2) 3.159(3) 156.5(19) y
N2 H21 O2 1_655 0.78(2) 2.32(3) 3.050(3) 156(2) y
N2 H22 S1 2_667 0.80(3) 2.63(3) 3.434(2) 177(2) y
N3 H31 O4 1_645 0.85(2) 2.44(3) 3.245(3) 158(2) y
N3 H31 O4 2_766 0.85(2) 2.50(2) 3.104(2) 129(2) y
N3 H32 O1 1_655 0.78(3) 2.35(3) 3.082(3) 159(3) y
N4 H42 O2 1_645 0.86(3) 2.22(3) 3.014(3) 153(2) y
N4 H41 S1 . 0.90(3) 2.25(3) 2.981(2) 138(3) y

loop_
_cod_related_entry_id
_cod_related_entry_database
_cod_related_entry_code
1 ChemSpider 30654104
